data_4081678
loop_
_publ_author_name
'Teets, Thomas S.'
'Labinger, Jay A.'
'Bercaw, John E.'

_publ_section_title
;
 A Thermodynamic Analysis of Rhenium(I)--Formyl C--H Bond Formation via
 Base-Assisted Heterolytic H2Cleavage in the Secondary Coordination Sphere
;
_journal_issue 19
_journal_name_full Organometallics
_journal_page_first 5530
_journal_paper_doi 10.1021/om400810v
_journal_volume 32
_journal_year 2013
_chemical_formula_sum 'C31 H27 B F4 N2 O5 P Re'
_chemical_formula_weight 811.53
_chemical_name_systematic
; 
 ? 
;
_space_group_IT_number 4
_symmetry_cell_setting monoclinic
_symmetry_space_group_name_Hall 'P 2yb'
_symmetry_space_group_name_H-M 'P 1 21 1'
_atom_sites_solution_hydrogens geom
_atom_sites_solution_primary direct
_atom_sites_solution_secondary difmap
_audit_creation_method SHELXL-97
_cell_angle_alpha 90.00
_cell_angle_beta 100.5400(10)
_cell_angle_gamma 90.00
_cell_formula_units_Z 2
_cell_length_a 9.5088(3)
_cell_length_b 11.7547(3)
_cell_length_c 13.9882(4)
_cell_measurement_temperature 100(2)
_cell_volume 1537.12(8)
_computing_structure_refinement 'SHELXL-97 (Sheldrick, 2008)'
_computing_structure_solution 'SHELXS-97 (Sheldrick, 2008)'
_diffrn_ambient_temperature 100(2)
_diffrn_measured_fraction_theta_full 1.000
_diffrn_measured_fraction_theta_max 0.994
_diffrn_radiation_monochromator graphite
_diffrn_radiation_source 'fine-focus sealed tube'
_diffrn_radiation_type MoK\a
_diffrn_radiation_wavelength 0.71073
_diffrn_reflns_av_R_equivalents 0.0433
_diffrn_reflns_av_sigmaI/netI 0.0382
_diffrn_reflns_limit_h_max 19
_diffrn_reflns_limit_h_min -19
_diffrn_reflns_limit_k_max 23
_diffrn_reflns_limit_k_min -23
_diffrn_reflns_limit_l_max 28
_diffrn_reflns_limit_l_min -27
_diffrn_reflns_number 108660
_diffrn_reflns_theta_full 30.00
_diffrn_reflns_theta_max 45.82
_diffrn_reflns_theta_min 1.48
_exptl_absorpt_coefficient_mu 4.072
_exptl_absorpt_correction_T_max 0.5277
_exptl_absorpt_correction_T_min 0.3746
_exptl_absorpt_correction_type multi-scan
_exptl_absorpt_process_details sadabs
_exptl_crystal_colour yellow
_exptl_crystal_density_diffrn 1.753
_exptl_crystal_density_method 'not measured'
_exptl_crystal_description block
_exptl_crystal_F_000 796
_exptl_crystal_size_max 0.30
_exptl_crystal_size_mid 0.18
_exptl_crystal_size_min 0.18
_refine_diff_density_max 5.030
_refine_diff_density_min -3.220
_refine_diff_density_rms 0.146
_refine_ls_abs_structure_details 'Flack H D (1983), Acta Cryst. A39, 876-881'
_refine_ls_abs_structure_Flack -0.030(3)
_refine_ls_extinction_method none
_refine_ls_goodness_of_fit_ref 1.090
_refine_ls_hydrogen_treatment constr
_refine_ls_matrix_type full
_refine_ls_number_parameters 419
_refine_ls_number_reflns 26187
_refine_ls_number_restraints 135
_refine_ls_restrained_S_all 1.108
_refine_ls_R_factor_all 0.0371
_refine_ls_R_factor_gt 0.0290
_refine_ls_shift/su_max 0.003
_refine_ls_shift/su_mean 0.000
_refine_ls_structure_factor_coef Fsqd
_refine_ls_weighting_details 'calc w=1/[\s^2^(Fo^2^)+(0.0175P)^2^+0.9568P] where P=(Fo^2^+2Fc^2^)/3'
_refine_ls_weighting_scheme calc
_refine_ls_wR_factor_gt 0.0569
_refine_ls_wR_factor_ref 0.0597
_reflns_number_gt 23192
_reflns_number_total 26187
_reflns_threshold_expression >2sigma(I)
_cod_data_source_file om400810v_si_002.cif
_cod_data_source_block 1
_cod_depositor_comments
;
The following automatic conversions were performed:

'_symmetry_cell_setting' value 'Monoclinic' changed to 'monoclinic'
according to /home/saulius/struct/CIF-dictionaries/cif_core.dic
dictionary named 'cif_core.dic' version 2.4.2 from 2011-04-26.

Automatic conversion script
Id: cif_fix_values 1891 2012-01-12 08:04:46Z andrius 
;
_cod_original_sg_symbol_H-M P2(1)
_cod_database_code 4081678

loop_
_symmetry_equiv_pos_as_xyz
'x, y, z'
'-x, y+1/2, -z'

loop_
_atom_site_label
_atom_site_type_symbol
_atom_site_fract_x
_atom_site_fract_y
_atom_site_fract_z
_atom_site_U_iso_or_equiv
_atom_site_adp_type
_atom_site_occupancy
_atom_site_symmetry_multiplicity
_atom_site_calc_flag
_atom_site_refinement_flags
_atom_site_disorder_assembly
_atom_site_disorder_group
B1 B 0.0902(3) -0.0075(2) 0.2240(2) 0.0255(5) Uani 1 1 d DU . .
P1 P 1.48199(4) 0.45505(4) 0.21503(3) 0.00845(6) Uani 1 1 d . . .
Re1 Re 1.464381(6) 0.250082(6) 0.169336(4) 0.01026(1) Uani 1 1 d . . .
O1 O 1.4733(2) 0.19017(14) 0.39081(11) 0.0210(3) Uani 1 1 d . . .
O2 O 1.44629(18) 0.28967(14) -0.05440(11) 0.0190(2) Uani 1 1 d . . .
O3 O 1.12734(16) 0.26552(19) 0.12460(11) 0.0214(4) Uani 1 1 d . . .
O4 O 1.80113(14) 0.2498(3) 0.21823(12) 0.0272(3) Uani 1 1 d . . .
O5 O 1.4387(2) -0.00640(13) 0.11280(13) 0.0263(3) Uani 1 1 d . . .
C1 C 1.4677(2) 0.21207(15) 0.31134(13) 0.0152(3) Uani 1 1 d . . .
C2 C 1.45691(19) 0.27889(15) 0.02757(13) 0.0136(2) Uani 1 1 d . . .
C3 C 1.24857(18) 0.2605(3) 0.14397(12) 0.0148(3) Uani 1 1 d . . .
C4 C 1.67970(17) 0.2476(3) 0.19849(12) 0.0170(3) Uani 1 1 d . . .
C5 C 1.4486(2) 0.08641(16) 0.13595(14) 0.0175(3) Uani 1 1 d . . .
C11 C 1.35602(17) 0.55417(14) 0.14599(11) 0.0103(2) Uani 1 1 d . . .
C12 C 1.27556(18) 0.52628(15) 0.05492(12) 0.0133(2) Uani 1 1 d . . .
H12 H 1.2781 0.4510 0.0305 0.016 Uiso 1 1 calc R . .
C13 C 1.1914(2) 0.60897(18) -0.00017(14) 0.0171(3) Uani 1 1 d . . .
H13 H 1.1373 0.5900 -0.0621 0.021 Uiso 1 1 calc R . .
C14 C 1.1869(2) 0.71909(17) 0.03567(15) 0.0173(3) Uani 1 1 d . . .
H14 H 1.1296 0.7751 -0.0020 0.021 Uiso 1 1 calc R . .
C15 C 1.26583(16) 0.7479(3) 0.12661(11) 0.0155(2) Uani 1 1 d . . .
H15 H 1.2619 0.8229 0.1512 0.019 Uiso 1 1 calc R . .
C16 C 1.35061(18) 0.66524(14) 0.18105(13) 0.0128(2) Uani 1 1 d . . .
H16 H 1.4053 0.6847 0.2427 0.015 Uiso 1 1 calc R . .
C21 C 1.64633(17) 0.52797(14) 0.19633(11) 0.0105(2) Uani 1 1 d . . .
C22 C 1.70006(18) 0.62402(15) 0.25075(13) 0.0126(2) Uani 1 1 d . . .
H22 H 1.6615 0.6452 0.3062 0.015 Uiso 1 1 calc R . .
C23 C 1.80949(19) 0.68843(16) 0.22401(15) 0.0153(3) Uani 1 1 d . . .
H23 H 1.8463 0.7524 0.2620 0.018 Uiso 1 1 calc R . .
C24 C 1.8654(2) 0.65958(18) 0.14173(15) 0.0174(3) Uani 1 1 d . . .
H24 H 1.9388 0.7047 0.1231 0.021 Uiso 1 1 calc R . .
C25 C 1.8136(2) 0.56493(18) 0.08713(14) 0.0169(3) Uani 1 1 d . . .
H25 H 1.8520 0.5448 0.0313 0.020 Uiso 1 1 calc R . .
C26 C 1.70463(18) 0.49918(16) 0.11445(12) 0.0134(2) Uani 1 1 d . . .
H26 H 1.6698 0.4343 0.0770 0.016 Uiso 1 1 calc R . .
C31 C 1.47911(16) 0.46941(13) 0.34422(11) 0.0090(2) Uani 1 1 d . . .
C32 C 1.61507(17) 0.46116(14) 0.40764(12) 0.0112(2) Uani 1 1 d . . .
H32 H 1.7004 0.4722 0.3826 0.013 Uiso 1 1 calc R . .
C33 C 1.62285(18) 0.43729(14) 0.50476(11) 0.0115(2) Uani 1 1 d . . .
H33 H 1.7129 0.4216 0.5445 0.014 Uiso 1 1 calc R . .
C34 C 1.49748(18) 0.43603(14) 0.54585(11) 0.0116(2) Uani 1 1 d . . .
C35 C 1.36318(17) 0.46273(14) 0.48625(11) 0.0105(2) Uani 1 1 d . . .
C36 C 1.35282(16) 0.46083(14) 0.38164(11) 0.0097(2) Uani 1 1 d . . .
C37 C 1.24457(18) 0.48762(16) 0.53384(12) 0.0132(2) Uani 1 1 d . . .
C38 C 1.2533(2) 0.45676(19) 0.63028(13) 0.0174(3) Uani 1 1 d . . .
H38 H 1.1722 0.4657 0.6604 0.021 Uiso 1 1 calc R . .
C39 C 1.3818(2) 0.41198(18) 0.68445(13) 0.0177(3) Uani 1 1 d . . .
H39 H 1.3834 0.3843 0.7484 0.021 Uiso 1 1 calc R . .
C40 C 1.5040(2) 0.40830(16) 0.64531(12) 0.0150(3) Uani 1 1 d . . .
H40 H 1.5925 0.3873 0.6846 0.018 Uiso 1 1 calc R . .
C101 C 1.1502(2) 0.32991(18) 0.35655(14) 0.0175(3) Uani 1 1 d . . .
H10A H 1.2212 0.2765 0.3908 0.026 Uiso 1 1 calc R . .
H10B H 1.0890 0.2907 0.3026 0.026 Uiso 1 1 calc R . .
H10C H 1.0914 0.3592 0.4018 0.026 Uiso 1 1 calc R . .
C102 C 1.11765(19) 0.5061(2) 0.26850(15) 0.0180(3) Uani 1 1 d . . .
H10D H 1.0397 0.5137 0.3052 0.027 Uiso 1 1 calc R . .
H10E H 1.0792 0.4781 0.2029 0.027 Uiso 1 1 calc R . .
H10F H 1.1628 0.5804 0.2641 0.027 Uiso 1 1 calc R . .
C201 C 1.1642(2) 0.66507(19) 0.45763(18) 0.0221(4) Uani 1 1 d . . .
H20A H 1.1785 0.7119 0.5166 0.033 Uiso 1 1 calc R . .
H20B H 1.0863 0.6970 0.4095 0.033 Uiso 1 1 calc R . .
H20C H 1.2524 0.6641 0.4307 0.033 Uiso 1 1 calc R . .
C202 C 0.9967(2) 0.5481(2) 0.52212(17) 0.0245(4) Uani 1 1 d . . .
H20D H 0.9722 0.4696 0.5361 0.037 Uiso 1 1 calc R . .
H20E H 0.9186 0.5816 0.4751 0.037 Uiso 1 1 calc R . .
H20F H 1.0114 0.5927 0.5823 0.037 Uiso 1 1 calc R . .
N1 N 1.22419(16) 0.42542(14) 0.31817(11) 0.0128(2) Uani 1 1 d . . .
N2 N 1.12755(17) 0.54871(15) 0.48164(12) 0.0154(2) Uani 1 1 d . . .
F1 F 0.1087(4) -0.0184(3) 0.13038(17) 0.0499(11) Uani 0.795(6) 1 d PDU A 1
F1A F 0.2125(9) 0.0278(9) 0.2122(8) 0.036(2) Uiso 0.205(6) 1 d PDU A 2
F2 F -0.0307(2) 0.05258(19) 0.23029(13) 0.0364(4) Uani 1 1 d DU A .
F3 F 0.2066(3) 0.0652(3) 0.2722(3) 0.0538(11) Uani 0.795(6) 1 d PDU A 1
F3A F 0.0290(11) -0.0683(9) 0.1262(6) 0.036(2) Uiso 0.205(6) 1 d PDU A 2
F4 F 0.1006(2) -0.10704(14) 0.27746(13) 0.0314(3) Uani 1 1 d DU A .

loop_
_atom_site_aniso_label
_atom_site_aniso_U_11
_atom_site_aniso_U_22
_atom_site_aniso_U_33
_atom_site_aniso_U_23
_atom_site_aniso_U_13
_atom_site_aniso_U_12
B1 0.0276(11) 0.0284(11) 0.0242(11) 0.0137(9) 0.0149(9) 0.0147(9)
P1 0.00870(14) 0.00869(14) 0.00786(13) -0.00048(11) 0.00126(10) 0.00009(11)
Re1 0.01256(2) 0.00801(2) 0.00967(2) -0.00071(3) 0.00059(1) 0.00021(4)
O1 0.0320(8) 0.0167(6) 0.0137(5) 0.0028(5) 0.0025(5) 0.0004(5)
O2 0.0218(6) 0.0223(6) 0.0133(5) -0.0018(5) 0.0044(4) -0.0034(5)
O3 0.0152(5) 0.0275(12) 0.0198(5) -0.0011(6) -0.0010(4) -0.0031(5)
O4 0.0143(5) 0.0278(6) 0.0370(7) -0.0043(14) -0.0023(5) 0.0053(11)
O5 0.0436(10) 0.0099(5) 0.0218(7) -0.0036(5) -0.0030(6) 0.0015(6)
C1 0.0198(7) 0.0103(6) 0.0145(6) 0.0009(5) 0.0008(5) -0.0004(5)
C2 0.0145(6) 0.0129(5) 0.0135(6) -0.0021(4) 0.0026(5) -0.0014(4)
C3 0.0155(5) 0.0147(10) 0.0133(5) 0.0000(6) 0.0007(4) -0.0029(6)
C4 0.0161(5) 0.0157(6) 0.0178(5) -0.0026(10) -0.0003(4) 0.0058(10)
C5 0.0258(9) 0.0110(6) 0.0138(7) -0.0004(5) -0.0015(6) 0.0010(6)
C11 0.0099(5) 0.0107(5) 0.0099(5) 0.0009(4) 0.0011(4) 0.0000(4)
C12 0.0127(6) 0.0152(6) 0.0109(5) -0.0008(5) -0.0011(4) 0.0011(5)
C13 0.0137(6) 0.0223(8) 0.0134(6) 0.0036(6) -0.0023(5) 0.0019(6)
C14 0.0133(6) 0.0183(6) 0.0198(7) 0.0065(5) 0.0019(5) 0.0029(5)
C15 0.0136(5) 0.0134(5) 0.0199(5) 0.0043(10) 0.0044(4) 0.0046(9)
C16 0.0126(6) 0.0114(5) 0.0145(6) 0.0000(4) 0.0025(5) 0.0017(5)
C21 0.0095(5) 0.0114(5) 0.0107(5) 0.0013(4) 0.0022(4) 0.0007(4)
C22 0.0109(6) 0.0123(6) 0.0146(6) -0.0006(5) 0.0026(4) -0.0006(4)
C23 0.0106(6) 0.0145(6) 0.0208(7) 0.0017(5) 0.0030(5) -0.0012(5)
C24 0.0120(6) 0.0198(7) 0.0213(8) 0.0051(6) 0.0056(5) 0.0000(5)
C25 0.0135(6) 0.0227(8) 0.0160(7) 0.0044(6) 0.0066(5) 0.0022(6)
C26 0.0120(6) 0.0171(6) 0.0116(6) 0.0006(5) 0.0039(4) 0.0008(5)
C31 0.0085(5) 0.0102(5) 0.0080(5) -0.0003(4) 0.0012(4) 0.0002(4)
C32 0.0094(5) 0.0128(5) 0.0108(5) 0.0005(4) 0.0004(4) -0.0008(4)
C33 0.0121(6) 0.0140(6) 0.0076(5) -0.0001(4) -0.0002(4) -0.0005(4)
C34 0.0121(6) 0.0132(6) 0.0087(5) 0.0013(4) 0.0001(4) -0.0018(4)
C35 0.0098(5) 0.0125(5) 0.0092(5) 0.0009(4) 0.0018(4) -0.0011(4)
C36 0.0088(5) 0.0117(5) 0.0084(5) 0.0004(4) 0.0009(4) -0.0003(4)
C37 0.0120(6) 0.0163(6) 0.0120(6) 0.0002(5) 0.0043(4) -0.0020(5)
C38 0.0183(7) 0.0232(8) 0.0122(6) 0.0008(6) 0.0066(5) -0.0043(6)
C39 0.0223(8) 0.0218(8) 0.0090(6) 0.0019(5) 0.0033(5) -0.0057(6)
C40 0.0176(7) 0.0172(7) 0.0094(5) 0.0033(5) 0.0001(5) -0.0031(5)
C101 0.0139(7) 0.0205(7) 0.0173(7) -0.0014(6) 0.0010(5) -0.0063(6)
C102 0.0094(6) 0.0289(9) 0.0158(7) 0.0055(7) 0.0023(5) 0.0037(6)
C201 0.0194(8) 0.0188(8) 0.0287(10) 0.0024(7) 0.0063(7) 0.0035(6)
C202 0.0141(7) 0.0382(12) 0.0236(9) 0.0023(8) 0.0094(6) 0.0029(7)
N1 0.0082(5) 0.0179(6) 0.0115(5) 0.0003(4) -0.0006(4) -0.0024(4)
N2 0.0126(5) 0.0192(6) 0.0157(6) 0.0009(5) 0.0064(4) 0.0011(5)
F1 0.080(2) 0.0523(17) 0.0267(10) 0.0200(10) 0.0329(12) 0.0463(17)
F2 0.0350(8) 0.0524(11) 0.0253(7) 0.0119(7) 0.0148(6) 0.0258(8)
F3 0.0400(14) 0.0377(15) 0.077(3) 0.0230(16) -0.0081(14) -0.0121(11)
F4 0.0459(10) 0.0204(6) 0.0274(7) 0.0101(5) 0.0053(7) 0.0025(6)

loop_
_atom_type_symbol
_atom_type_description
_atom_type_scat_dispersion_real
_atom_type_scat_dispersion_imag
_atom_type_scat_source
C C 0.0033 0.0016 'International Tables Vol C Tables 4.2.6.8 and 6.1.1.4'
H H 0.0000 0.0000 'International Tables Vol C Tables 4.2.6.8 and 6.1.1.4'
B B 0.0013 0.0007 'International Tables Vol C Tables 4.2.6.8 and 6.1.1.4'
N N 0.0061 0.0033 'International Tables Vol C Tables 4.2.6.8 and 6.1.1.4'
O O 0.0106 0.0060 'International Tables Vol C Tables 4.2.6.8 and 6.1.1.4'
F F 0.0171 0.0103 'International Tables Vol C Tables 4.2.6.8 and 6.1.1.4'
P P 0.1023 0.0942 'International Tables Vol C Tables 4.2.6.8 and 6.1.1.4'
Re Re -1.0185 7.2310 'International Tables Vol C Tables 4.2.6.8 and 6.1.1.4'

loop_
_geom_angle_atom_site_label_1
_geom_angle_atom_site_label_2
_geom_angle_atom_site_label_3
_geom_angle
F1A B1 F1 67.9(5)
F1A B1 F2 129.7(5)
F1 B1 F2 111.7(2)
F1A B1 F4 111.7(5)
F1 B1 F4 115.7(3)
F2 B1 F4 112.3(2)
F1A B1 F3 40.3(5)
F1 B1 F3 106.2(3)
F2 B1 F3 104.0(3)
F4 B1 F3 105.8(2)
F1A B1 F3A 103.8(6)
F1 B1 F3A 37.3(4)
F2 B1 F3A 96.3(4)
F4 B1 F3A 93.8(4)
F3 B1 F3A 143.4(5)
C11 P1 C31 109.88(7)
C11 P1 C21 96.89(7)
C31 P1 C21 105.37(7)
C11 P1 Re1 118.49(5)
C31 P1 Re1 109.39(5)
C21 P1 Re1 115.63(5)
C5 Re1 C2 86.75(8)
C5 Re1 C4 93.68(13)
C2 Re1 C4 93.08(7)
C5 Re1 C3 89.24(10)
C2 Re1 C3 87.99(7)
C4 Re1 C3 176.94(14)
C5 Re1 C1 90.22(8)
C2 Re1 C1 176.83(7)
C4 Re1 C1 88.03(8)
C3 Re1 C1 91.06(8)
C5 Re1 P1 178.61(6)
C2 Re1 P1 94.54(5)
C4 Re1 P1 86.78(11)
C3 Re1 P1 90.29(8)
C1 Re1 P1 88.48(5)
O1 C1 Re1 178.13(19)
O2 C2 Re1 175.52(16)
O3 C3 Re1 176.36(16)
O4 C4 Re1 176.9(3)
O5 C5 Re1 177.15(18)
C16 C11 C12 119.25(15)
C16 C11 P1 118.36(12)
C12 C11 P1 122.08(13)
C13 C12 C11 120.10(17)
C14 C13 C12 120.05(17)
C13 C14 C15 120.5(2)
C14 C15 C16 119.3(3)
C15 C16 C11 120.85(18)
C26 C21 C22 118.54(15)
C26 C21 P1 118.42(13)
C22 C21 P1 122.07(12)
C23 C22 C21 120.48(16)
C22 C23 C24 120.38(17)
C25 C24 C23 119.91(17)
C24 C25 C26 119.85(17)
C25 C26 C21 120.83(17)
C36 C31 C32 120.21(14)
C36 C31 P1 122.33(11)
C32 C31 P1 115.67(11)
C33 C32 C31 120.34(15)
C32 C33 C34 120.41(15)
C33 C34 C40 120.79(15)
C33 C34 C35 119.40(14)
C40 C34 C35 119.81(15)
C34 C35 C37 117.87(14)
C34 C35 C36 118.37(14)
C37 C35 C36 123.75(14)
C31 C36 N1 118.83(14)
C31 C36 C35 118.20(13)
N1 C36 C35 121.47(14)
C38 C37 N2 122.58(16)
C38 C37 C35 118.99(17)
N2 C37 C35 118.31(15)
C37 C38 C39 120.70(17)
C40 C39 C38 120.58(16)
C39 C40 C34 119.70(17)
C36 N1 C102 122.84(16)
C36 N1 C101 113.84(14)
C102 N1 C101 109.27(15)
C37 N2 C202 116.40(16)
C37 N2 C201 113.30(16)
C202 N2 C201 110.44(18)

loop_
_geom_bond_atom_site_label_1
_geom_bond_atom_site_label_2
_geom_bond_distance
B1 F1A 1.273(8)
B1 F1 1.358(3)
B1 F2 1.366(3)
B1 F4 1.382(3)
B1 F3 1.462(4)
B1 F3A 1.558(8)
P1 C11 1.8171(16)
P1 C31 1.8203(15)
P1 C21 1.8425(16)
P1 Re1 2.4904(4)
Re1 C5 1.9790(19)
Re1 C2 2.0001(18)
Re1 C4 2.0134(16)
Re1 C3 2.0213(17)
Re1 C1 2.0307(19)
O1 C1 1.133(2)
O2 C2 1.140(2)
O3 C3 1.136(2)
O4 C4 1.137(2)
O5 C5 1.137(2)
C11 C16 1.399(2)
C11 C12 1.400(2)
C12 C13 1.397(2)
C13 C14 1.392(3)
C14 C15 1.395(3)
C15 C16 1.396(3)
C21 C26 1.402(2)
C21 C22 1.405(2)
C22 C23 1.392(2)
C23 C24 1.395(3)
C24 C25 1.388(3)
C25 C26 1.401(3)
C31 C36 1.399(2)
C31 C32 1.431(2)
C32 C33 1.376(2)
C33 C34 1.415(2)
C34 C40 1.419(2)
C34 C35 1.427(2)
C35 C37 1.441(2)
C35 C36 1.449(2)
C36 N1 1.435(2)
C37 C38 1.385(2)
C37 N2 1.411(2)
C38 C39 1.416(3)
C39 C40 1.373(3)
C101 N1 1.477(2)
C102 N1 1.466(2)
C201 N2 1.466(3)
C202 N2 1.458(2)
